data_7230210
loop_
_publ_author_name
'Payne, Richard M.'
'Oliver, Clive L.'

_publ_section_title
;
 A propanol-seamed C-methylcalix[4]resorcinarene hexamer accessible via
 solution crystallization, liquid-assisted grinding and vapour sorption
;
_journal_name_full CrystEngComm
_journal_paper_doi 10.1039/C8CE00294K
_journal_year 2018
_chemical_formula_moiety 'C32 H32 O8, 3(C3 H8 O), 1.67(O)'
_chemical_formula_sum 'C41 H59.33 O12.67'
_chemical_formula_weight 754.88
_space_group_crystal_system trigonal
_space_group_IT_number 148
_space_group_name_Hall '-R 3'
_space_group_name_H-M_alt 'R -3'
_symmetry_space_group_name_Hall '-R 3'
_symmetry_space_group_name_H-M 'R -3 :H'
_atom_sites_solution_hydrogens geom
_atom_sites_solution_primary dual
_audit_creation_date 2018-02-21
_audit_creation_method
;
Olex2 1.2
(compiled 2017.08.10 svn.r3458 for OlexSys, GUI svn.r5381)
;
_audit_update_record
;
2018-02-28 deposited with the CCDC.
2018-03-01 downloaded from the CCDC.
;
_cell_angle_alpha 90
_cell_angle_beta 90
_cell_angle_gamma 120
_cell_formula_units_Z 18
_cell_length_a 33.6175(18)
_cell_length_b 33.6175(18)
_cell_length_c 20.9185(13)
_cell_measurement_reflns_used 4117
_cell_measurement_temperature 173.15
_cell_measurement_theta_max 22.61
_cell_measurement_theta_min 2.40
_cell_volume 20473(2)
_computing_cell_refinement 'SAINT v8.34A (Bruker, 2013)'
_computing_data_reduction 'SAINT v8.34A (Bruker, 2013)'
_computing_molecular_graphics 'Olex2 (Dolomanov et al., 2009)'
_computing_publication_material 'Olex2 (Dolomanov et al., 2009)'
_computing_structure_refinement 'ShelXL (Sheldrick, 2015)'
_computing_structure_solution 'ShelXT (Sheldrick, 2015)'
_diffrn_ambient_temperature 173.15
_diffrn_measured_fraction_theta_full 1.000
_diffrn_measured_fraction_theta_max 0.949
_diffrn_measurement_device_type 'Bruker APEX-II CCD'
_diffrn_measurement_method '\f and \w scans'
_diffrn_radiation_type MoK\a
_diffrn_radiation_wavelength 0.71073
_diffrn_reflns_av_R_equivalents 0.0553
_diffrn_reflns_av_unetI/netI 0.0870
_diffrn_reflns_Laue_measured_fraction_full 1.000
_diffrn_reflns_Laue_measured_fraction_max 0.949
_diffrn_reflns_limit_h_max 20
_diffrn_reflns_limit_h_min -44
_diffrn_reflns_limit_k_max 47
_diffrn_reflns_limit_k_min -31
_diffrn_reflns_limit_l_max 29
_diffrn_reflns_limit_l_min -29
_diffrn_reflns_number 34346
_diffrn_reflns_point_group_measured_fraction_full 1.000
_diffrn_reflns_point_group_measured_fraction_max 0.949
_diffrn_reflns_theta_full 25.242
_diffrn_reflns_theta_max 30.624
_diffrn_reflns_theta_min 1.199
_exptl_absorpt_coefficient_mu 0.081
_exptl_absorpt_correction_T_max 1.0000
_exptl_absorpt_correction_T_min 0.8895
_exptl_absorpt_correction_type multi-scan
_exptl_absorpt_process_details
'SADABS-2014/5 (Bruker,2014/5) was used for absorption correction. wR2(int) was 0.0745 before and 0.0452 after correction. The Ratio of minimum to maximum transmission is 0.8895. The \l/2 correction factor is 0.00150.'
_exptl_crystal_colour 'clear colourless'
_exptl_crystal_colour_lustre clear
_exptl_crystal_colour_primary colourless
_exptl_crystal_density_diffrn 1.102
_exptl_crystal_description block
_exptl_crystal_F_000 7320
_exptl_crystal_size_max 0.58
_exptl_crystal_size_mid 0.53
_exptl_crystal_size_min 0.5
_refine_diff_density_max 0.801
_refine_diff_density_min -0.613
_refine_diff_density_rms 0.093
_refine_ls_extinction_method none
_refine_ls_goodness_of_fit_ref 1.165
_refine_ls_hydrogen_treatment constr
_refine_ls_matrix_type full
_refine_ls_number_parameters 533
_refine_ls_number_reflns 13326
_refine_ls_number_restraints 195
_refine_ls_restrained_S_all 1.172
_refine_ls_R_factor_all 0.2085
_refine_ls_R_factor_gt 0.1158
_refine_ls_shift/su_max 0.000
_refine_ls_shift/su_mean 0.000
_refine_ls_structure_factor_coef Fsqd
_refine_ls_weighting_details 'w=1/[\s^2^(Fo^2^)+(0.2000P)^2^] where P=(Fo^2^+2Fc^2^)/3'
_refine_ls_weighting_scheme calc
_refine_ls_wR_factor_gt 0.3286
_refine_ls_wR_factor_ref 0.3975
_reflns_Friedel_coverage 0.000
_reflns_number_gt 5791
_reflns_number_total 13326
_reflns_threshold_expression 'I > 2\s(I)'
_cod_data_source_file c8ce00294k2.cif
_cod_data_source_block 173k_sq
_cod_original_cell_volume 20473(3)
_cod_database_code 7230210
_shelx_shelxl_version_number 2016/6
_shelx_space_group_comment
;
The symmetry employed for this shelxl refinement is uniquely defined
by the following loop, which should always be used as a source of
symmetry information in preference to the above space-group names.
They are only intended as comments.
;
_shelx_estimated_absorpt_t_max 0.961
_shelx_estimated_absorpt_t_min 0.955
_olex2_refinement_description
;
1. Fixed Uiso
 At 1.2 times of:
  All C(H) groups, All C(H,H) groups
 At 1.5 times of:
  All C(H,H,H) groups, All O(H) groups
2. Restrained distances
 C1C-O1C
 1.41 with sigma of 0.02
3. Uiso/Uaniso restraints and constraints
C3C \\sim O1C \\sim C1C \\sim C2C \\sim C3A \\sim O1A \\sim C1A \\sim C2A \\sim
C2B1 \\sim O1B1 \\sim C1B1 \\sim C3B1 \\sim C3B2 \\sim O1B2 \\sim C1B2 \\sim
C2B2: within 1.7A with sigma of 0.04 and sigma for terminal atoms of 0.08
4. Rigid body (RIGU) restrains
 C3C, O1C, C1C, C2C, C2A, O1A, C1A, C3A, C2B1, O1B1, C1B1, C3B1, C3B2, O1B2,
 C1B2, C2B2
 with sigma for 1-2 distances of 0.004 and sigma for 1-3 distances of 0.004
 O3W
 with sigma for 1-2 distances of 0.004 and sigma for 1-3 distances of 0.004
5. Same fragment restrains
{O1A, C1A, C2A, C3A} sigma for 1-2: 0.01, 1-3: 0.02
as
{O1B1, C1B1, C2B1, C3B1}
{O1A, C1A, C2A, C3A} sigma for 1-2: 0.02, 1-3: 0.04
as
{O1B2, C1B2, C2B2, C3B2}
{O1A, C1A, C2A, C3A} sigma for 1-2: 0.02, 1-3: 0.04
as
{O1C, C1C, C2C, C3C}
6. Others
 Sof(O1B2)=Sof(H1B2)=Sof(C1B2)=Sof(H1BC)=Sof(H1BD)=Sof(C2B2)=Sof(H2BC)=
 Sof(H2BD)=Sof(C3B2)=Sof(H3BD)=Sof(H3BE)=Sof(H3BF)=1-FVAR(1)
 Sof(O1B1)=Sof(H1B1)=Sof(C1B1)=Sof(H1BA)=Sof(H1BB)=Sof(C2B1)=Sof(H2BA)=
 Sof(H2BB)=Sof(C3B1)=Sof(H3BA)=Sof(H3BB)=Sof(H3BC)=FVAR(1)
7.a Ternary CH refined with riding coordinates:
 C7(H7A), C15(H15), C23(H23), C31(H31)
7.b Secondary CH2 refined with riding coordinates:
 C1A(H1AA,H1AB), C2A(H2AA,H2AB), C1B1(H1BA,H1BB), C2B1(H2BA,H2BB), C1B2(H1BC,
 H1BD), C2B2(H2BC,H2BD), C1C(H1CA,H1CB), C2C(H2CA,H2CB)
7.c Me refined with riding coordinates:
 C3A(H3AA,H3AB,H3AC), C3B1(H3BA,H3BB,H3BC), C3B2(H3BD,H3BE,H3BF), C3C(H3CA,
 H3CB,H3CC)
7.d Aromatic/amide H refined with riding coordinates:
 C2(H2A), C5(H5A), C10(H10), C13(H13), C18(H18), C21(H21), C26(H26), C29(H29)
7.e Tetrahedral OH refined with riding coordinates:
 O1A(H1A), O1B1(H1B1), O1B2(H1B2), O1C(H1C)
7.f Idealised Me refined as rotating group:
 C8(H8A,H8B,H8C), C16(H16A,H16B,H16C), C24(H24A,H24B,H24C), C32(H32A,H32B,H32C)
7.g Idealised tetrahedral OH refined as rotating group:
 O1(H1), O2(H2), O3(H3), O4(H4), O5(H5), O6(H6), O7(H7), O8(H8)
;
_olex2_submission_special_instructions 'No special instructions were received'

loop_
_space_group_symop_operation_xyz
'x, y, z'
'-y, x-y, z'
'-x+y, -x, z'
'x+2/3, y+1/3, z+1/3'
'-y+2/3, x-y+1/3, z+1/3'
'-x+y+2/3, -x+1/3, z+1/3'
'x+1/3, y+2/3, z+2/3'
'-y+1/3, x-y+2/3, z+2/3'
'-x+y+1/3, -x+2/3, z+2/3'
'-x, -y, -z'
'y, -x+y, -z'
'x-y, x, -z'
'-x+2/3, -y+1/3, -z+1/3'
'y+2/3, -x+y+1/3, -z+1/3'
'x-y+2/3, x+1/3, -z+1/3'
'-x+1/3, -y+2/3, -z+2/3'
'y+1/3, -x+y+2/3, -z+2/3'
'x-y+1/3, x+2/3, -z+2/3'

loop_
_atom_site_label
_atom_site_type_symbol
_atom_site_fract_x
_atom_site_fract_y
_atom_site_fract_z
_atom_site_U_iso_or_equiv
_atom_site_adp_type
_atom_site_occupancy
_atom_site_site_symmetry_order
_atom_site_calc_flag
_atom_site_refinement_flags_posn
_atom_site_refinement_flags_adp
_atom_site_refinement_flags_occupancy
_atom_site_disorder_assembly
_atom_site_disorder_group
O1 O 0.61210(17) 0.78289(13) 0.28121(16) 0.1061(14) Uani 1 1 d . . . . .
H1 H 0.600313 0.792769 0.307692 0.159 Uiso 1 1 calc GR . . . .
O2 O 0.55864(17) 0.62682(13) 0.22340(14) 0.1025(13) Uani 1 1 d . . . . .
H2 H 0.551002 0.635910 0.190697 0.154 Uiso 1 1 calc GR . . . .
O3 O 0.48010(11) 0.76595(11) 0.5516(2) 0.0930(13) Uani 1 1 d . . . . .
H3 H 0.455962 0.753597 0.529627 0.139 Uiso 1 1 calc GR . . . .
O4 O 0.58037(12) 0.81836(13) 0.37325(18) 0.0900(11) Uani 1 1 d . . . . .
H4 H 0.557448 0.813231 0.351084 0.135 Uiso 1 1 calc GR . . . .
O5 O 0.36950(7) 0.53172(7) 0.54607(12) 0.0468(6) Uani 1 1 d . . . . .
H5 H 0.351982 0.521037 0.577820 0.070 Uiso 1 1 calc GR . . . .
O6 O 0.42090(8) 0.68628(7) 0.60850(12) 0.0461(6) Uani 1 1 d . . . . .
H6 H 0.445163 0.711852 0.610874 0.069 Uiso 1 1 calc GR . . . .
O7 O 0.49166(15) 0.54744(18) 0.27166(16) 0.1325(19) Uani 1 1 d . . . . .
H7 H 0.516734 0.548414 0.264657 0.199 Uiso 1 1 calc GR . . . .
O8 O 0.38834(10) 0.49487(12) 0.44629(18) 0.0875(11) Uani 1 1 d . . . . .
H8 H 0.380505 0.466905 0.446604 0.131 Uiso 1 1 calc GR . . . .
C1 C 0.60151(17) 0.73869(16) 0.29833(18) 0.0711(13) Uani 1 1 d . . . . .
C2 C 0.5844(2) 0.7045(2) 0.2540(2) 0.0913(17) Uani 1 1 d . . . . .
H2A H 0.579132 0.710990 0.211688 0.110 Uiso 1 1 calc R . . . .
C3 C 0.57466(19) 0.66058(18) 0.26926(18) 0.0782(14) Uani 1 1 d . . . . .
C4 C 0.58126(14) 0.64969(14) 0.33160(16) 0.0557(10) Uani 1 1 d . . . . .
C5 C 0.59741(12) 0.68554(12) 0.37525(16) 0.0464(8) Uani 1 1 d . . . . .
H5A H 0.601340 0.679135 0.418283 0.056 Uiso 1 1 calc R . . . .
C6 C 0.60833(13) 0.73056(13) 0.36030(16) 0.0511(9) Uani 1 1 d . . . . .
C7 C 0.62629(12) 0.76856(12) 0.41029(16) 0.0479(8) Uani 1 1 d . . . . .
H7A H 0.641774 0.798404 0.386641 0.058 Uiso 1 1 calc R . . . .
C8 C 0.66233(12) 0.76771(14) 0.45320(19) 0.0563(10) Uani 1 1 d . . . . .
H8A H 0.649279 0.737706 0.474196 0.084 Uiso 1 1 calc GR . . . .
H8B H 0.672053 0.791826 0.485673 0.084 Uiso 1 1 calc GR . . . .
H8C H 0.688892 0.773059 0.427410 0.084 Uiso 1 1 calc GR . . . .
C9 C 0.51500(14) 0.76539(13) 0.5181(2) 0.0583(10) Uani 1 1 d . . . . .
C10 C 0.53027(15) 0.79107(15) 0.4617(2) 0.0716(13) Uani 1 1 d . . . . .
H10 H 0.516122 0.807733 0.446858 0.086 Uiso 1 1 calc R . . . .
C11 C 0.56594(14) 0.79211(14) 0.4277(2) 0.0598(10) Uani 1 1 d . . . . .
C12 C 0.58599(11) 0.76703(11) 0.44744(16) 0.0425(8) Uani 1 1 d . . . . .
C13 C 0.56909(10) 0.74112(10) 0.50377(14) 0.0351(7) Uani 1 1 d . . . . .
H13 H 0.582575 0.723668 0.517862 0.042 Uiso 1 1 calc R . . . .
C14 C 0.53399(11) 0.73968(10) 0.53968(16) 0.0380(7) Uani 1 1 d . . . . .
C15 C 0.51688(10) 0.71203(10) 0.60201(14) 0.0361(7) Uani 1 1 d . . . . .
H15 H 0.504343 0.727670 0.629234 0.043 Uiso 1 1 calc R . . . .
C16 C 0.55656(11) 0.71252(12) 0.63958(15) 0.0427(8) Uani 1 1 d . . . . .
H16A H 0.570598 0.698555 0.613583 0.064 Uiso 1 1 calc GR . . . .
H16B H 0.544634 0.695029 0.679279 0.064 Uiso 1 1 calc GR . . . .
H16C H 0.579689 0.744296 0.649773 0.064 Uiso 1 1 calc GR . . . .
C17 C 0.40532(10) 0.57486(10) 0.56053(14) 0.0337(6) Uani 1 1 d . . . . .
C18 C 0.39582(11) 0.60927(11) 0.57837(15) 0.0374(7) Uani 1 1 d . . . . .
H18 H 0.364923 0.602729 0.581381 0.045 Uiso 1 1 calc R . . . .
C19 C 0.43150(11) 0.65282(10) 0.59161(14) 0.0348(7) Uani 1 1 d . . . . .
C20 C 0.47716(10) 0.66331(9) 0.58868(13) 0.0304(6) Uani 1 1 d . . . . .
C21 C 0.48500(10) 0.62774(10) 0.57153(13) 0.0315(6) Uani 1 1 d . . . . .
H21 H 0.515876 0.634174 0.569076 0.038 Uiso 1 1 calc R . . . .
C22 C 0.45010(10) 0.58336(10) 0.55783(12) 0.0307(6) Uani 1 1 d . . . . .
C23 C 0.45981(10) 0.54527(10) 0.53887(15) 0.0355(7) Uani 1 1 d . . . . .
H23 H 0.431270 0.515517 0.548268 0.043 Uiso 1 1 calc R . . . .
C24 C 0.49838(11) 0.54592(11) 0.57899(17) 0.0435(8) Uani 1 1 d . . . . .
H24A H 0.526506 0.575705 0.574059 0.065 Uiso 1 1 calc GR . . . .
H24B H 0.503972 0.521433 0.564435 0.065 Uiso 1 1 calc GR . . . .
H24C H 0.489288 0.541039 0.624097 0.065 Uiso 1 1 calc GR . . . .
C25 C 0.48512(16) 0.54764(18) 0.3358(2) 0.0766(14) Uani 1 1 d . . . . .
C26 C 0.44198(17) 0.52132(19) 0.3599(2) 0.0844(16) Uani 1 1 d . . . . .
H26 H 0.417501 0.503092 0.331486 0.101 Uiso 1 1 calc R . . . .
C27 C 0.43279(13) 0.52032(15) 0.4242(2) 0.0640(12) Uani 1 1 d . . . . .
C28 C 0.46846(11) 0.54592(11) 0.46680(16) 0.0417(7) Uani 1 1 d . . . . .
C29 C 0.51209(12) 0.57165(11) 0.44093(15) 0.0432(8) Uani 1 1 d . . . . .
H29 H 0.536788 0.589410 0.469307 0.052 Uiso 1 1 calc R . . . .
C30 C 0.52198(13) 0.57313(14) 0.37636(17) 0.0552(10) Uani 1 1 d . . . . .
C31 C 0.57100(14) 0.60147(14) 0.35043(17) 0.0572(10) Uani 1 1 d . . . . .
H31 H 0.572031 0.586102 0.310045 0.069 Uiso 1 1 calc R . . . .
C32 C 0.60690(14) 0.60152(15) 0.39466(19) 0.0598(10) Uani 1 1 d . . . . .
H32A H 0.637446 0.620072 0.375704 0.090 Uiso 1 1 calc GR . . . .
H32B H 0.600517 0.569954 0.400674 0.090 Uiso 1 1 calc GR . . . .
H32C H 0.605868 0.614566 0.436104 0.090 Uiso 1 1 calc GR . . . .
O1A O 0.45046(17) 0.48727(16) 0.1815(2) 0.1335(18) Uani 1 1 d D U . A 1
H1A H 0.468749 0.506840 0.207691 0.200 Uiso 1 1 calc R . . A 1
C1A C 0.4510(3) 0.4459(3) 0.1893(3) 0.151(3) Uani 1 1 d D U . A 1
H1AA H 0.420292 0.420727 0.176320 0.182 Uiso 1 1 calc R . . A 1
H1AB H 0.473221 0.446344 0.157890 0.182 Uiso 1 1 calc R . . A 1
C2A C 0.4604(5) 0.4343(4) 0.2439(4) 0.214(5) Uani 1 1 d D U . A 1
H2AA H 0.442011 0.439696 0.276030 0.257 Uiso 1 1 calc R . . A 1
H2AB H 0.492951 0.457173 0.252755 0.257 Uiso 1 1 calc R . . A 1
C3A C 0.4552(2) 0.3893(2) 0.2593(3) 0.111(2) Uani 1 1 d D U . A 1
H3AA H 0.464682 0.389426 0.303629 0.167 Uiso 1 1 calc R . . A 1
H3AB H 0.422978 0.365439 0.254047 0.167 Uiso 1 1 calc R . . A 1
H3AC H 0.474447 0.383097 0.230531 0.167 Uiso 1 1 calc R . . A 1
O1B1 O 0.3148(5) 0.4172(4) 0.3331(7) 0.127(5) Uani 0.411(15) 1 d D U . B 1
H1B1 H 0.332718 0.444129 0.345603 0.191 Uiso 0.411(15) 1 calc R . . B 1
C1B1 C 0.3181(8) 0.3856(10) 0.3745(15) 0.119(7) Uani 0.411(15) 1 d D U . B 1
H1BA H 0.314277 0.393484 0.418821 0.143 Uiso 0.411(15) 1 calc R . . B 1
H1BB H 0.291731 0.354728 0.365327 0.143 Uiso 0.411(15) 1 calc R . . B 1
C2B1 C 0.3553(7) 0.3828(6) 0.3726(10) 0.115(5) Uani 0.411(15) 1 d D U . B 1
H2BA H 0.381337 0.414587 0.375936 0.138 Uiso 0.411(15) 1 calc R . . B 1
H2BB H 0.356722 0.371879 0.329154 0.138 Uiso 0.411(15) 1 calc R . . B 1
C3B1 C 0.3651(7) 0.3549(7) 0.4175(11) 0.104(7) Uani 0.411(15) 1 d D U . B 1
H3BA H 0.394860 0.357950 0.407111 0.156 Uiso 0.411(15) 1 calc R . . B 1
H3BB H 0.365820 0.365721 0.461294 0.156 Uiso 0.411(15) 1 calc R . . B 1
H3BC H 0.340983 0.322630 0.414092 0.156 Uiso 0.411(15) 1 calc R . . B 1
O1B2 O 0.3252(2) 0.4244(2) 0.3781(5) 0.093(3) Uani 0.589(15) 1 d D U . B 2
H1B2 H 0.308285 0.421691 0.346889 0.140 Uiso 0.589(15) 1 calc R . . B 2
C1B2 C 0.3229(5) 0.3810(5) 0.3901(9) 0.091(4) Uani 0.589(15) 1 d D U . B 2
H1BC H 0.295887 0.362052 0.417394 0.109 Uiso 0.589(15) 1 calc R . . B 2
H1BD H 0.318160 0.364729 0.348918 0.109 Uiso 0.589(15) 1 calc R . . B 2
C2B2 C 0.3614(4) 0.3848(4) 0.4193(8) 0.106(4) Uani 0.589(15) 1 d D U . B 2
H2BC H 0.366731 0.402404 0.459364 0.127 Uiso 0.589(15) 1 calc R . . B 2
H2BD H 0.388113 0.403114 0.391073 0.127 Uiso 0.589(15) 1 calc R . . B 2
C3B2 C 0.3609(8) 0.3423(6) 0.4349(10) 0.116(6) Uani 0.589(15) 1 d D U . B 2
H3BD H 0.389972 0.349530 0.455292 0.174 Uiso 0.589(15) 1 calc R . . B 2
H3BE H 0.335418 0.324070 0.464202 0.174 Uiso 0.589(15) 1 calc R . . B 2
H3BF H 0.356885 0.324783 0.395639 0.174 Uiso 0.589(15) 1 calc R . . B 2
O1W O 0.333333 0.666667 0.5831(3) 0.0652(13) Uani 1 3 d S T P . .
O2W O 0.333333 0.666667 0.4541(6) 0.254(7) Uani 1 3 d S T P . .
O1C O 0.5475(4) 0.6613(3) 0.1129(3) 0.239(4) Uani 1 1 d D U . C 1
H1C H 0.569609 0.678335 0.089012 0.358 Uiso 1 1 calc R . . C 1
C1C C 0.5070(6) 0.6665(7) 0.0967(12) 0.371(11) Uani 1 1 d D U . C 1
H1CA H 0.508089 0.690037 0.126311 0.445 Uiso 1 1 calc R . . C 1
H1CB H 0.512858 0.680216 0.053415 0.445 Uiso 1 1 calc R . . C 1
C2C C 0.4619(7) 0.6310(8) 0.0966(13) 0.403(13) Uani 1 1 d D U . C 1
H2CA H 0.452413 0.620897 0.052015 0.483 Uiso 1 1 calc R . . C 1
H2CB H 0.442040 0.642448 0.113564 0.483 Uiso 1 1 calc R . . C 1
C3C C 0.4546(7) 0.5908(6) 0.1352(8) 0.394(16) Uani 1 1 d D U . C 1
H3CA H 0.422197 0.566891 0.133256 0.591 Uiso 1 1 calc R . . C 1
H3CB H 0.473635 0.578710 0.118138 0.591 Uiso 1 1 calc R . . C 1
H3CC H 0.463253 0.600279 0.179738 0.591 Uiso 1 1 calc R . . C 1
O3W O 0.4588(6) 0.6567(5) 0.3808(7) 0.354(7) Uani 1 1 d . U . . .

loop_
_atom_site_aniso_label
_atom_site_aniso_U_11
_atom_site_aniso_U_22
_atom_site_aniso_U_33
_atom_site_aniso_U_23
_atom_site_aniso_U_13
_atom_site_aniso_U_12
O1 0.155(4) 0.081(2) 0.063(2) 0.0324(18) 0.014(2) 0.044(2)
O2 0.162(4) 0.105(3) 0.0437(16) -0.0222(17) -0.0073(19) 0.069(3)
O3 0.074(2) 0.064(2) 0.170(3) 0.048(2) 0.063(2) 0.0567(19)
O4 0.081(2) 0.095(3) 0.106(3) 0.062(2) 0.0259(19) 0.054(2)
O5 0.0300(12) 0.0313(12) 0.0750(16) -0.0067(11) -0.0005(10) 0.0123(10)
O6 0.0367(12) 0.0306(12) 0.0762(16) -0.0137(11) -0.0052(11) 0.0208(10)
O7 0.119(3) 0.151(4) 0.0567(19) -0.052(2) 0.0003(19) 0.014(3)
O8 0.0391(16) 0.082(2) 0.111(3) -0.047(2) -0.0025(16) 0.0079(15)
C1 0.093(3) 0.070(3) 0.0398(19) 0.0132(19) 0.009(2) 0.032(3)
C2 0.131(5) 0.096(4) 0.042(2) 0.016(2) 0.006(3) 0.053(4)
C3 0.101(4) 0.084(3) 0.037(2) -0.009(2) 0.001(2) 0.037(3)
C4 0.058(2) 0.066(3) 0.0411(18) -0.0024(16) 0.0117(16) 0.030(2)
C5 0.046(2) 0.054(2) 0.0400(16) 0.0014(15) 0.0107(14) 0.0255(17)
C6 0.051(2) 0.058(2) 0.0394(17) 0.0087(15) 0.0129(15) 0.0245(19)
C7 0.0383(19) 0.046(2) 0.0547(19) 0.0110(15) 0.0115(15) 0.0177(16)
C8 0.037(2) 0.058(2) 0.068(2) -0.0026(18) 0.0075(17) 0.0201(18)
C9 0.053(2) 0.046(2) 0.087(3) 0.0211(19) 0.021(2) 0.0332(19)
C10 0.062(3) 0.060(3) 0.112(3) 0.041(2) 0.025(2) 0.044(2)
C11 0.051(2) 0.058(2) 0.075(3) 0.029(2) 0.0137(19) 0.030(2)
C12 0.0353(17) 0.0367(18) 0.0536(18) 0.0065(14) 0.0040(14) 0.0165(15)
C13 0.0325(16) 0.0285(15) 0.0441(16) -0.0009(12) -0.0013(12) 0.0151(13)
C14 0.0329(16) 0.0260(15) 0.0565(18) -0.0006(13) -0.0011(13) 0.0159(13)
C15 0.0339(16) 0.0303(16) 0.0444(16) -0.0067(12) 0.0002(12) 0.0165(13)
C16 0.0355(17) 0.0396(18) 0.0456(17) -0.0070(13) -0.0048(13) 0.0133(15)
C17 0.0265(15) 0.0277(15) 0.0449(16) -0.0015(12) -0.0027(12) 0.0120(13)
C18 0.0285(16) 0.0375(17) 0.0513(17) -0.0028(13) -0.0020(12) 0.0203(14)
C19 0.0354(16) 0.0313(16) 0.0412(15) -0.0033(12) -0.0006(12) 0.0193(14)
C20 0.0313(15) 0.0278(15) 0.0321(13) -0.0001(11) 0.0026(11) 0.0149(12)
C21 0.0271(15) 0.0323(15) 0.0356(14) 0.0008(11) 0.0024(11) 0.0152(13)
C22 0.0293(15) 0.0301(15) 0.0340(13) 0.0004(11) 0.0020(11) 0.0158(13)
C23 0.0295(15) 0.0248(15) 0.0501(17) -0.0044(12) 0.0028(12) 0.0119(13)
C24 0.0413(19) 0.0350(17) 0.062(2) -0.0001(14) 0.0006(15) 0.0247(15)
C25 0.066(3) 0.092(3) 0.053(2) -0.033(2) -0.007(2) 0.026(3)
C26 0.063(3) 0.100(4) 0.068(3) -0.049(3) -0.020(2) 0.023(3)
C27 0.041(2) 0.065(3) 0.069(2) -0.033(2) -0.0064(18) 0.014(2)
C28 0.0380(18) 0.0331(17) 0.0528(18) -0.0141(13) -0.0021(14) 0.0170(15)
C29 0.0417(18) 0.0382(18) 0.0479(17) -0.0150(14) -0.0019(14) 0.0186(15)
C30 0.055(2) 0.058(2) 0.0488(19) -0.0218(16) -0.0015(16) 0.0251(19)
C31 0.062(2) 0.059(2) 0.0441(18) -0.0156(16) 0.0122(16) 0.026(2)
C32 0.059(2) 0.066(3) 0.063(2) -0.0051(19) 0.0143(19) 0.038(2)
O1A 0.161(4) 0.098(3) 0.141(4) -0.045(3) -0.092(3) 0.064(3)
C1A 0.229(9) 0.108(5) 0.110(5) 0.030(4) -0.020(5) 0.078(6)
C2A 0.386(15) 0.191(9) 0.117(6) -0.001(6) -0.047(8) 0.183(10)
C3A 0.126(5) 0.108(5) 0.109(4) 0.028(4) 0.023(4) 0.067(4)
O1B1 0.186(12) 0.096(8) 0.080(8) -0.010(6) 0.008(8) 0.056(8)
C1B1 0.102(12) 0.119(15) 0.110(13) -0.003(10) -0.029(10) 0.035(10)
C2B1 0.109(11) 0.091(10) 0.120(12) -0.038(9) 0.022(10) 0.033(8)
C3B1 0.059(9) 0.131(19) 0.093(13) -0.065(10) -0.030(8) 0.026(10)
O1B2 0.076(4) 0.080(4) 0.128(8) -0.043(4) -0.022(4) 0.042(4)
C1B2 0.069(6) 0.075(6) 0.123(11) -0.026(6) -0.012(6) 0.032(5)
C2B2 0.105(7) 0.085(7) 0.136(11) -0.033(7) -0.035(7) 0.053(6)
C3B2 0.156(14) 0.084(8) 0.104(12) -0.006(7) -0.017(9) 0.057(9)
O1W 0.0362(15) 0.0362(15) 0.123(4) 0.000 0.000 0.0181(7)
O2W 0.323(12) 0.323(12) 0.116(8) 0.000 0.000 0.162(6)
O1C 0.409(13) 0.296(10) 0.133(5) -0.063(5) -0.073(6) 0.267(10)
C1C 0.31(2) 0.41(3) 0.44(2) 0.16(2) 0.09(2) 0.22(2)
C2C 0.353(19) 0.42(3) 0.44(3) 0.02(2) 0.10(2) 0.20(2)
C3C 0.44(3) 0.274(19) 0.196(15) -0.059(13) -0.052(16) -0.029(18)
O3W 0.44(2) 0.311(13) 0.323(16) -0.022(11) -0.117(13) 0.200(14)

loop_
_atom_type_symbol
_atom_type_description
_atom_type_scat_dispersion_real
_atom_type_scat_dispersion_imag
_atom_type_scat_source
C C 0.0033 0.0016 'International Tables Vol C Tables 4.2.6.8 and 6.1.1.4'
H H 0.0000 0.0000 'International Tables Vol C Tables 4.2.6.8 and 6.1.1.4'
O O 0.0106 0.0060 'International Tables Vol C Tables 4.2.6.8 and 6.1.1.4'

loop_
_geom_angle_atom_site_label_1
_geom_angle_atom_site_label_2
_geom_angle_atom_site_label_3
_geom_angle
C1 O1 H1 109.5
C3 O2 H2 109.5
C9 O3 H3 109.5
C11 O4 H4 109.5
C17 O5 H5 109.5
C19 O6 H6 109.5
C25 O7 H7 109.5
C27 O8 H8 109.5
C2 C1 O1 120.1(4)
C2 C1 C6 121.3(4)
C6 C1 O1 118.6(4)
C1 C2 H2A 119.3
C1 C2 C3 121.4(4)
C3 C2 H2A 119.3
O2 C3 C2 120.5(4)
O2 C3 C4 118.8(5)
C2 C3 C4 120.7(4)
C3 C4 C31 122.3(4)
C5 C4 C3 115.4(4)
C5 C4 C31 122.2(3)
C4 C5 H5A 117.7
C4 C5 C6 124.6(3)
C6 C5 H5A 117.7
C1 C6 C5 116.6(4)
C1 C6 C7 121.3(4)
C5 C6 C7 122.1(3)
C6 C7 H7A 106.9
C6 C7 C12 110.2(3)
C8 C7 C6 112.0(3)
C8 C7 H7A 106.9
C8 C7 C12 113.4(3)
C12 C7 H7A 106.9
C7 C8 H8A 109.5
C7 C8 H8B 109.5
C7 C8 H8C 109.5
H8A C8 H8B 109.5
H8A C8 H8C 109.5
H8B C8 H8C 109.5
O3 C9 C10 118.3(3)
O3 C9 C14 120.4(3)
C14 C9 C10 121.3(3)
C9 C10 H10 120.1
C11 C10 C9 119.7(3)
C11 C10 H10 120.1
O4 C11 C10 117.9(3)
O4 C11 C12 121.1(4)
C10 C11 C12 121.0(3)
C11 C12 C7 121.3(3)
C11 C12 C13 117.4(3)
C13 C12 C7 121.3(3)
C12 C13 H13 118.2
C14 C13 C12 123.5(3)
C14 C13 H13 118.2
C9 C14 C15 120.4(3)
C13 C14 C9 117.0(3)
C13 C14 C15 122.6(3)
C14 C15 H15 107.1
C14 C15 C16 111.5(3)
C16 C15 H15 107.1
C20 C15 C14 110.7(2)
C20 C15 H15 107.1
C20 C15 C16 113.0(3)
C15 C16 H16A 109.5
C15 C16 H16B 109.5
C15 C16 H16C 109.5
H16A C16 H16B 109.5
H16A C16 H16C 109.5
H16B C16 H16C 109.5
O5 C17 C18 119.3(3)
O5 C17 C22 119.7(3)
C22 C17 C18 121.0(3)
C17 C18 H18 120.2
C19 C18 C17 119.7(3)
C19 C18 H18 120.2
O6 C19 C20 120.3(3)
C18 C19 O6 118.2(3)
C18 C19 C20 121.5(3)
C19 C20 C15 121.5(3)
C19 C20 C21 116.8(3)
C21 C20 C15 121.7(3)
C20 C21 H21 118.2
C22 C21 C20 123.6(3)
C22 C21 H21 118.2
C17 C22 C21 117.4(3)
C17 C22 C23 120.3(3)
C21 C22 C23 122.3(3)
C22 C23 H23 106.7
C22 C23 C24 112.3(2)
C22 C23 C28 111.3(2)
C24 C23 H23 106.7
C28 C23 H23 106.7
C28 C23 C24 112.6(3)
C23 C24 H24A 109.5
C23 C24 H24B 109.5
C23 C24 H24C 109.5
H24A C24 H24B 109.5
H24A C24 H24C 109.5
H24B C24 H24C 109.5
O7 C25 C26 118.9(4)
O7 C25 C30 120.6(4)
C26 C25 C30 120.4(4)
C25 C26 H26 119.0
C25 C26 C27 122.0(4)
C27 C26 H26 119.0
O8 C27 C28 120.0(3)
C26 C27 O8 120.2(4)
C26 C27 C28 119.8(4)
C27 C28 C23 121.5(3)
C29 C28 C23 121.8(3)
C29 C28 C27 116.8(3)
C28 C29 H29 117.9
C30 C29 C28 124.2(3)
C30 C29 H29 117.9
C25 C30 C31 121.2(3)
C29 C30 C25 116.7(4)
C29 C30 C31 122.1(3)
C4 C31 C30 110.6(3)
C4 C31 H31 106.4
C30 C31 H31 106.4
C32 C31 C4 113.4(3)
C32 C31 C30 113.1(3)
C32 C31 H31 106.4
C31 C32 H32A 109.5
C31 C32 H32B 109.5
C31 C32 H32C 109.5
H32A C32 H32B 109.5
H32A C32 H32C 109.5
H32B C32 H32C 109.5
C1A O1A H1A 109.5
O1A C1A H1AA 106.9
O1A C1A H1AB 106.9
H1AA C1A H1AB 106.7
C2A C1A O1A 121.6(7)
C2A C1A H1AA 106.9
C2A C1A H1AB 106.9
C1A C2A H2AA 105.9
C1A C2A H2AB 105.9
C1A C2A C3A 125.6(8)
H2AA C2A H2AB 106.2
C3A C2A H2AA 105.9
C3A C2A H2AB 105.9
C2A C3A H3AA 109.5
C2A C3A H3AB 109.5
C2A C3A H3AC 109.5
H3AA C3A H3AB 109.5
H3AA C3A H3AC 109.5
H3AB C3A H3AC 109.5
C1B1 O1B1 H1B1 109.5
O1B1 C1B1 H1BA 107.7
O1B1 C1B1 H1BB 107.7
H1BA C1B1 H1BB 107.1
C2B1 C1B1 O1B1 118.4(16)
C2B1 C1B1 H1BA 107.7
C2B1 C1B1 H1BB 107.7
C1B1 C2B1 H2BA 106.4
C1B1 C2B1 H2BB 106.4
C1B1 C2B1 C3B1 123.7(14)
H2BA C2B1 H2BB 106.5
C3B1 C2B1 H2BA 106.4
C3B1 C2B1 H2BB 106.4
C2B1 C3B1 H3BA 109.5
C2B1 C3B1 H3BB 109.5
C2B1 C3B1 H3BC 109.5
H3BA C3B1 H3BB 109.5
H3BA C3B1 H3BC 109.5
H3BB C3B1 H3BC 109.5
C1B2 O1B2 H1B2 109.5
O1B2 C1B2 H1BC 108.7
O1B2 C1B2 H1BD 108.7
H1BC C1B2 H1BD 107.6
C2B2 C1B2 O1B2 114.3(12)
C2B2 C1B2 H1BC 108.7
C2B2 C1B2 H1BD 108.7
C1B2 C2B2 H2BC 108.0
C1B2 C2B2 H2BD 108.0
C1B2 C2B2 C3B2 117.3(12)
H2BC C2B2 H2BD 107.2
C3B2 C2B2 H2BC 108.0
C3B2 C2B2 H2BD 108.0
C2B2 C3B2 H3BD 109.5
C2B2 C3B2 H3BE 109.5
C2B2 C3B2 H3BF 109.5
H3BD C3B2 H3BE 109.5
H3BD C3B2 H3BF 109.5
H3BE C3B2 H3BF 109.5
C1C O1C H1C 109.5
O1C C1C H1CA 106.2
O1C C1C H1CB 106.2
H1CA C1C H1CB 106.4
C2C C1C O1C 124.4(16)
C2C C1C H1CA 106.2
C2C C1C H1CB 106.2
C1C C2C H2CA 108.9
C1C C2C H2CB 108.9
C1C C2C C3C 113.4(17)
H2CA C2C H2CB 107.7
C3C C2C H2CA 108.9
C3C C2C H2CB 108.9
C2C C3C H3CA 109.5
C2C C3C H3CB 109.5
C2C C3C H3CC 109.5
H3CA C3C H3CB 109.5
H3CA C3C H3CC 109.5
H3CB C3C H3CC 109.5

loop_
_geom_bond_atom_site_label_1
_geom_bond_atom_site_label_2
_geom_bond_distance
O1 H1 0.8400
O1 C1 1.391(6)
O2 H2 0.8400
O2 C3 1.374(5)
O3 H3 0.8400
O3 C9 1.376(5)
O4 H4 0.8400
O4 C11 1.373(4)
O5 H5 0.8400
O5 C17 1.378(4)
O6 H6 0.8400
O6 C19 1.385(3)
O7 H7 0.8400
O7 C25 1.361(5)
O8 H8 0.8400
O8 C27 1.379(5)
C1 C2 1.360(7)
C1 C6 1.367(5)
C2 H2A 0.9500
C2 C3 1.380(7)
C3 C4 1.402(6)
C4 C5 1.388(5)
C4 C31 1.530(6)
C5 H5A 0.9500
C5 C6 1.403(5)
C6 C7 1.523(5)
C7 H7A 1.0000
C7 C8 1.519(5)
C7 C12 1.540(5)
C8 H8A 0.9800
C8 H8B 0.9800
C8 H8C 0.9800
C9 C10 1.398(6)
C9 C14 1.383(5)
C10 H10 0.9500
C10 C11 1.379(6)
C11 C12 1.380(5)
C12 C13 1.405(4)
C13 H13 0.9500
C13 C14 1.379(4)
C14 C15 1.536(4)
C15 H15 1.0000
C15 C16 1.541(4)
C15 C20 1.535(4)
C16 H16A 0.9800
C16 H16B 0.9800
C16 H16C 0.9800
C17 C18 1.396(4)
C17 C22 1.386(4)
C18 H18 0.9500
C18 C19 1.380(4)
C19 C20 1.394(4)
C20 C21 1.394(4)
C21 H21 0.9500
C21 C22 1.391(4)
C22 C23 1.524(4)
C23 H23 1.0000
C23 C24 1.536(4)
C23 C28 1.533(4)
C24 H24A 0.9800
C24 H24B 0.9800
C24 H24C 0.9800
C25 C26 1.363(7)
C25 C30 1.388(5)
C26 H26 0.9500
C26 C27 1.376(6)
C27 C28 1.393(5)
C28 C29 1.387(5)
C29 H29 0.9500
C29 C30 1.386(5)
C30 C31 1.532(5)
C31 H31 1.0000
C31 C32 1.520(6)
C32 H32A 0.9800
C32 H32B 0.9800
C32 H32C 0.9800
O1A H1A 0.8400
O1A C1A 1.408(7)
C1A H1AA 0.9900
C1A H1AB 0.9900
C1A C2A 1.296(8)
C2A H2AA 0.9900
C2A H2AB 0.9900
C2A C3A 1.469(9)
C3A H3AA 0.9800
C3A H3AB 0.9800
C3A H3AC 0.9800
O1B1 H1B1 0.8400
O1B1 C1B1 1.417(11)
C1B1 H1BA 0.9900
C1B1 H1BB 0.9900
C1B1 C2B1 1.302(12)
C2B1 H2BA 0.9900
C2B1 H2BB 0.9900
C2B1 C3B1 1.475(12)
C3B1 H3BA 0.9800
C3B1 H3BB 0.9800
C3B1 H3BC 0.9800
O1B2 H1B2 0.8400
O1B2 C1B2 1.444(12)
C1B2 H1BC 0.9900
C1B2 H1BD 0.9900
C1B2 C2B2 1.380(13)
C2B2 H2BC 0.9900
C2B2 H2BD 0.9900
C2B2 C3B2 1.454(13)
C3B2 H3BD 0.9800
C3B2 H3BE 0.9800
C3B2 H3BF 0.9800
O1C H1C 0.8400
O1C C1C 1.496(11)
C1C H1CA 0.9900
C1C H1CB 0.9900
C1C C2C 1.382(16)
C2C H2CA 0.9900
C2C H2CB 0.9900
C2C C3C 1.484(16)
C3C H3CA 0.9800
C3C H3CB 0.9800
C3C H3CC 0.9800

loop_
_geom_torsion_atom_site_label_1
_geom_torsion_atom_site_label_2
_geom_torsion_atom_site_label_3
_geom_torsion_atom_site_label_4
_geom_torsion
O1 C1 C2 C3 178.4(5)
O1 C1 C6 C5 -179.7(4)
O1 C1 C6 C7 1.1(7)
O2 C3 C4 C5 -179.9(4)
O2 C3 C4 C31 -0.3(7)
O3 C9 C10 C11 178.5(4)
O3 C9 C14 C13 -179.5(4)
O3 C9 C14 C15 -1.0(6)
O4 C11 C12 C7 1.8(6)
O4 C11 C12 C13 180.0(4)
O5 C17 C18 C19 -178.6(3)
O5 C17 C22 C21 178.6(3)
O5 C17 C22 C23 0.1(4)
O6 C19 C20 C15 -1.8(4)
O6 C19 C20 C21 179.8(3)
O7 C25 C26 C27 -179.1(6)
O7 C25 C30 C29 179.4(5)
O7 C25 C30 C31 -0.4(8)
O8 C27 C28 C23 2.2(6)
O8 C27 C28 C29 -178.3(4)
C1 C2 C3 O2 -178.2(5)
C1 C2 C3 C4 1.3(9)
C1 C6 C7 C8 -137.5(4)
C1 C6 C7 C12 95.2(4)
C2 C1 C6 C5 0.8(7)
C2 C1 C6 C7 -178.4(5)
C2 C3 C4 C5 0.7(7)
C2 C3 C4 C31 -179.8(5)
C3 C4 C5 C6 -2.0(6)
C3 C4 C31 C30 -93.0(4)
C3 C4 C31 C32 138.7(4)
C4 C5 C6 C1 1.3(6)
C4 C5 C6 C7 -179.5(3)
C5 C4 C31 C30 86.5(4)
C5 C4 C31 C32 -41.8(5)
C5 C6 C7 C8 43.3(4)
C5 C6 C7 C12 -84.0(4)
C6 C1 C2 C3 -2.1(9)
C6 C7 C12 C11 -91.3(4)
C6 C7 C12 C13 90.6(4)
C7 C12 C13 C14 178.1(3)
C8 C7 C12 C11 142.2(4)
C8 C7 C12 C13 -35.9(5)
C9 C10 C11 O4 -178.9(4)
C9 C10 C11 C12 2.0(7)
C9 C14 C15 C16 -143.2(3)
C9 C14 C15 C20 90.1(4)
C10 C9 C14 C13 1.0(6)
C10 C9 C14 C15 179.5(4)
C10 C11 C12 C7 -179.1(4)
C10 C11 C12 C13 -1.0(6)
C11 C12 C13 C14 -0.1(5)
C12 C13 C14 C9 0.0(5)
C12 C13 C14 C15 -178.5(3)
C13 C14 C15 C16 35.2(4)
C13 C14 C15 C20 -91.5(3)
C14 C9 C10 C11 -2.1(7)
C14 C15 C20 C19 -92.7(3)
C14 C15 C20 C21 85.7(3)
C15 C20 C21 C22 -178.7(3)
C16 C15 C20 C19 141.5(3)
C16 C15 C20 C21 -40.2(4)
C17 C18 C19 O6 179.3(3)
C17 C18 C19 C20 -1.1(5)
C17 C22 C23 C24 -139.9(3)
C17 C22 C23 C28 92.8(3)
C18 C17 C22 C21 -2.0(4)
C18 C17 C22 C23 179.4(3)
C18 C19 C20 C15 178.7(3)
C18 C19 C20 C21 0.2(4)
C19 C20 C21 C22 -0.3(4)
C20 C21 C22 C17 1.1(4)
C20 C21 C22 C23 179.7(3)
C21 C22 C23 C24 41.6(4)
C21 C22 C23 C28 -85.7(3)
C22 C17 C18 C19 2.0(5)
C22 C23 C28 C27 -91.2(4)
C22 C23 C28 C29 89.3(4)
C23 C28 C29 C30 179.3(3)
C24 C23 C28 C27 141.7(4)
C24 C23 C28 C29 -37.8(4)
C25 C26 C27 O8 177.0(5)
C25 C26 C27 C28 -1.6(8)
C25 C30 C31 C4 88.1(5)
C25 C30 C31 C32 -143.5(4)
C26 C25 C30 C29 -2.5(7)
C26 C25 C30 C31 177.6(5)
C26 C27 C28 C23 -179.2(4)
C26 C27 C28 C29 0.4(6)
C27 C28 C29 C30 -0.3(5)
C28 C29 C30 C25 1.3(6)
C28 C29 C30 C31 -178.8(3)
C29 C30 C31 C4 -91.8(5)
C29 C30 C31 C32 36.7(5)
C30 C25 C26 C27 2.8(9)
C31 C4 C5 C6 178.5(3)
O1A C1A C2A C3A 170.3(10)
O1B1 C1B1 C2B1 C3B1 173(2)
O1B2 C1B2 C2B2 C3B2 177.9(14)
O1C C1C C2C C3C 21(4)
